data_1570291
loop_
_publ_author_name
'Kalita, Kalyan Jyoti'
'Mondal, Saikat'
'Reddy, C. Malla'
'Vijayaraghavan, Ratheesh K.'

_publ_section_title
;
 Thermally activated delayed fluorescence in a mechanically soft
 charge-transfer complex: role of the locally excited state.
;
_journal_issue 47
_journal_name_full 'Chemical science'
_journal_page_first 13870
_journal_page_last 13878
_journal_paper_doi 10.1039/d3sc03267a
_journal_volume 14
_journal_year 2023
_chemical_formula_moiety 'C4 F2 N, C14 H13 N'
_chemical_formula_sum 'C18 H13 F2 N2'
_chemical_formula_weight 295.30
_space_group_crystal_system monoclinic
_space_group_IT_number 14
_space_group_name_Hall '-P 2ybc'
_space_group_name_H-M_alt 'P 1 21/c 1'
_atom_sites_solution_hydrogens geom
_atom_sites_solution_primary dual
_audit_creation_date 2023-04-06
_audit_creation_method
;
Olex2 1.3
(compiled 2020.11.12 svn.r5f609507 for OlexSys, GUI svn.r6408)
;
_audit_update_record
;
2023-05-04 deposited with the CCDC.	2023-11-06 downloaded from the CCDC.
;
_cell_angle_alpha 90
_cell_angle_beta 108.890(2)
_cell_angle_gamma 90
_cell_formula_units_Z 4
_cell_length_a 9.21813(19)
_cell_length_b 19.4553(3)
_cell_length_c 8.39007(17)
_cell_measurement_reflns_used 5424
_cell_measurement_temperature 100.00(13)
_cell_measurement_theta_max 68.0390
_cell_measurement_theta_min 4.5270
_cell_volume 1423.65(5)
_computing_cell_refinement 'CrysAlisPro 1.171.40.84a (Rigaku OD, 2020)'
_computing_data_collection 'CrysAlisPro 1.171.40.84a (Rigaku OD, 2020)'
_computing_data_reduction 'CrysAlisPro 1.171.40.84a (Rigaku OD, 2020)'
_computing_molecular_graphics 'Olex2 1.3 (Dolomanov et al., 2009)'
_computing_publication_material 'Olex2 1.3 (Dolomanov et al., 2009)'
_computing_structure_refinement 'SHELXL 2018/3 (Sheldrick, 2015)'
_computing_structure_solution 'SHELXT  (Sheldrick, 2015)'
_diffrn_ambient_environment N~2~
_diffrn_ambient_temperature 100.00(13)
_diffrn_detector 'Hybrid Pixel Array Detector'
_diffrn_detector_area_resol_mean 10.0000
_diffrn_detector_type HyPix3000
_diffrn_measured_fraction_theta_full 0.995
_diffrn_measured_fraction_theta_max 0.986
_diffrn_measurement_details
;
List of Runs (angles in degrees, time in seconds):

  # Type    Start    End  Width  t~exp~   \w     \q     \k     \f   Frames
#--------------------------------------------------------------------------
  1  \w    -34.00  28.00   0.50    1.20    --  -41.33  29.00  57.00  124
  2  \w    -24.00  35.00   0.50    1.20    --  -41.33  11.00  90.00  118
  3  \w     29.00 110.00   0.50    1.20    --   41.33  29.00  57.00  162
  4  \w     84.00 166.00   0.50    4.79    --   96.67  29.00  57.00  164
  5  \w     90.00 124.00   0.50    4.79    --   96.67 145.00 -90.00   68
  6  \w    135.00 163.00   0.50    4.79    --   96.67 145.00 -90.00   56
  7  \w     90.00 123.00   0.50    4.79    --   96.67 145.00 -60.00   66
  8  \w     80.00 160.00   0.50    4.79    --   96.67  42.00-120.00  160
  9  \w     39.00  64.00   0.50    4.79    --   96.67 -68.00 120.00   50
 10  \w     41.00  82.00   0.50    4.79    --   96.67 -68.00 150.00   82
 11  \w     37.00  97.00   0.50    4.79    --   96.67-117.00 150.00  120
 12  \w     44.00 110.00   0.50    4.79    --   96.67-145.00  60.00  132
 13  \w     41.00  67.00   0.50    4.79    --   96.67 -59.00 -90.00   52
 14  \w     38.00  92.00   0.50    4.79    --   96.67 -77.00 -90.00  108
 15  \w     40.00  83.00   0.50    4.79    --   96.67 -68.00-180.00   86
 16  \w     30.00  55.00   0.50    4.79    --   96.67 -50.00 -90.00   50
 17  \w     30.00  55.00   0.50    4.79    --   96.67 -50.00 -60.00   50
 18  \w     29.00  54.00   0.50    4.79    --   96.67 -59.00 -60.00   50
 19  \w     30.00  56.00   0.50    4.79    --   96.67 -50.00 -30.00   52
 20  \w     36.00  68.00   0.50    4.79    --   96.67 -59.00   0.00   64
 21  \w     30.00  55.00   0.50    4.79    --   96.67 -50.00  30.00   50
 22  \w     30.00  55.00   0.50    4.79    --   96.67 -50.00  90.00   50
 23  \w    -25.00  48.00   0.50    1.20    --   41.33 -43.00  60.00  146
 24  \w    -25.00  48.00   0.50    1.20    --   41.33 -43.00  90.00  146
 25  \w    -27.00  34.00   0.50    1.20    --   41.33 -29.00-103.00  122
 26  \w     18.00  80.00   0.50    1.20    --   41.33-104.00-120.00  124
 27  \w     30.00  56.00   0.50    4.79    --   96.67 -50.00-120.00   52
 28  \w     31.00  57.00   0.50    4.79    --   96.67 -50.00-150.00   52
 29  \w     29.00  55.00   0.50    4.79    --   96.67 -59.00-150.00   52
 30  \w    -65.00  26.00   0.50    1.20    --  -41.33  65.00 120.00  182
 31  \w    -47.00 -15.00   0.50    4.79    --  -82.50  42.00   0.00   64
 32  \w    -47.00 -15.00   0.50    4.79    --  -82.50  42.00  60.00   64
 33  \w    -47.00 -15.00   0.50    4.79    --  -82.50  42.00  30.00   64
 34  \w    -47.00 -15.00   0.50    4.79    --  -82.50  42.00 -90.00   64
 35  \w    -47.00 -15.00   0.50    4.79    --  -82.50  42.00-120.00   64
 36  \w    -83.00 -14.00   0.50    4.79    --  -82.50  68.00-180.00  138
 37  \w   -110.00 -29.00   0.50    1.20    --  -41.33 -29.00-103.00  162
 38  \w   -151.00 -70.00   0.50    4.79    --  -82.50 -29.00-103.00  162
;
_diffrn_measurement_device 'four-circle diffractometer'
_diffrn_measurement_device_type 'XtaLAB Synergy, Dualflex, HyPix3000'
_diffrn_measurement_method '\w scans'
_diffrn_orient_matrix_type 'CrysAlisPro convention (1999,Acta A55,543-557)'
_diffrn_orient_matrix_UB_11 -0.1655206000
_diffrn_orient_matrix_UB_12 0.0275048000
_diffrn_orient_matrix_UB_13 -0.0519043000
_diffrn_orient_matrix_UB_21 -0.0167777000
_diffrn_orient_matrix_UB_22 -0.0115901000
_diffrn_orient_matrix_UB_23 -0.1867882000
_diffrn_orient_matrix_UB_31 -0.0593533000
_diffrn_orient_matrix_UB_32 -0.0733362000
_diffrn_orient_matrix_UB_33 0.0101315000
_diffrn_radiation_monochromator mirror
_diffrn_radiation_probe x-ray
_diffrn_radiation_type 'Cu K\a'
_diffrn_radiation_wavelength 1.54184
_diffrn_reflns_av_R_equivalents 0.0334
_diffrn_reflns_av_unetI/netI 0.0344
_diffrn_reflns_Laue_measured_fraction_full 0.995
_diffrn_reflns_Laue_measured_fraction_max 0.986
_diffrn_reflns_limit_h_max 10
_diffrn_reflns_limit_h_min -11
_diffrn_reflns_limit_k_max 17
_diffrn_reflns_limit_k_min -23
_diffrn_reflns_limit_l_max 9
_diffrn_reflns_limit_l_min -9
_diffrn_reflns_number 9254
_diffrn_reflns_point_group_measured_fraction_full 0.995
_diffrn_reflns_point_group_measured_fraction_max 0.986
_diffrn_reflns_theta_full 67.684
_diffrn_reflns_theta_max 68.226
_diffrn_reflns_theta_min 4.545
_diffrn_source 'micro-focus sealed X-ray tube'
_diffrn_source_type 'PhotonJet (Cu) X-ray Source'
_exptl_absorpt_coefficient_mu 0.834
_exptl_absorpt_correction_T_max 1.00000
_exptl_absorpt_correction_T_min 0.79888
_exptl_absorpt_correction_type multi-scan
_exptl_absorpt_process_details
;
CrysAlisPro 1.171.40.84a (Rigaku Oxford Diffraction, 2020)
Empirical absorption correction using spherical harmonics,
implemented in SCALE3 ABSPACK scaling algorithm.
;
_exptl_crystal_colour 'clear yellowish yellow'
_exptl_crystal_colour_lustre clear
_exptl_crystal_colour_modifier yellowish
_exptl_crystal_colour_primary yellow
_exptl_crystal_density_diffrn 1.378
_exptl_crystal_description needle
_exptl_crystal_F_000 612
_exptl_crystal_size_max 0.5
_exptl_crystal_size_mid 0.12
_exptl_crystal_size_min 0.1
_refine_diff_density_max 0.159
_refine_diff_density_min -0.239
_refine_diff_density_rms 0.042
_refine_ls_extinction_method none
_refine_ls_goodness_of_fit_ref 1.052
_refine_ls_hydrogen_treatment constr
_refine_ls_matrix_type full
_refine_ls_number_parameters 200
_refine_ls_number_reflns 2566
_refine_ls_number_restraints 0
_refine_ls_restrained_S_all 1.052
_refine_ls_R_factor_all 0.0445
_refine_ls_R_factor_gt 0.0375
_refine_ls_shift/su_max 0.000
_refine_ls_shift/su_mean 0.000
_refine_ls_structure_factor_coef Fsqd
_refine_ls_weighting_details 'w=1/[\s^2^(Fo^2^)+(0.0563P)^2^+0.2398P] where P=(Fo^2^+2Fc^2^)/3'
_refine_ls_weighting_scheme calc
_refine_ls_wR_factor_gt 0.0984
_refine_ls_wR_factor_ref 0.1028
_reflns_Friedel_coverage 0.000
_reflns_number_gt 2164
_reflns_number_total 2566
_reflns_threshold_expression 'I > 2\s(I)'
_cod_data_source_file d3sc03267a4.cif
_cod_data_source_block kjk-etcetoh-needle
_cod_depositor_comments 'Adding full bibliography for 1570291--1570296.cif.'
_cod_database_code 1570291
_shelx_shelxl_version_number 2018/3
_chemical_oxdiff_formula 'C H N F'
_chemical_oxdiff_usercomment 100K
_shelx_space_group_comment
;
The symmetry employed for this shelxl refinement is uniquely defined
by the following loop, which should always be used as a source of
symmetry information in preference to the above space-group names.
They are only intended as comments.
;
_shelx_estimated_absorpt_t_max 0.921
_shelx_estimated_absorpt_t_min 0.680
_reflns_odcompleteness_completeness 99.85
_reflns_odcompleteness_iscentric 1
_reflns_odcompleteness_theta 66.97
_olex2_refinement_description
;
1. Fixed Uiso
 At 1.2 times of:
  All C(H) groups, All C(H,H) groups
 At 1.5 times of:
  All C(H,H,H) groups
2.a Secondary CH2 refined with riding coordinates:
 C21(H21A,H21B)
2.b Aromatic/amide H refined with riding coordinates:
 C11(H11), C14(H14), C17(H17), C20(H20), C18(H18), C13(H13), C12(H12), C19(H19)
2.c Idealised Me refined as rotating group:
 C22(H22A,H22B,H22C)
;
_olex2_submission_special_instructions 'No special instructions were received'
_oxdiff_exptl_absorpt_empirical_details
;
Empirical correction (ABSPACK) includes:
- Absorption correction using spherical harmonics
- Frame scaling
;
_oxdiff_exptl_absorpt_empirical_full_max 1.349
_oxdiff_exptl_absorpt_empirical_full_min 0.722

loop_
_space_group_symop_operation_xyz
'x, y, z'
'-x, y+1/2, -z+1/2'
'-x, -y, -z'
'x, -y-1/2, z-1/2'

loop_
_atom_site_label
_atom_site_type_symbol
_atom_site_fract_x
_atom_site_fract_y
_atom_site_fract_z
_atom_site_U_iso_or_equiv
_atom_site_adp_type
_atom_site_occupancy
_atom_site_site_symmetry_order
_atom_site_calc_flag
_atom_site_refinement_flags_posn
_atom_site_refinement_flags_adp
_atom_site_refinement_flags_occupancy
_atom_site_disorder_assembly
_atom_site_disorder_group
F4 F 0.79647(9) 0.45861(4) 0.62982(11) 0.0310(2) Uani 1 1 d . . . . .
F5 F 0.61078(10) 0.45133(4) 0.81976(10) 0.0336(2) Uani 1 1 d . . . . .
N16 N 0.81024(13) 0.61705(6) 0.75326(14) 0.0237(3) Uani 1 1 d . . . . .
N7 N 0.22827(15) 0.49246(6) 0.78481(17) 0.0330(3) Uani 1 1 d . . . . .
C8 C 0.82954(16) 0.63666(7) 0.60236(17) 0.0227(3) Uani 1 1 d . . . . .
C9 C 0.69185(16) 0.66599(7) 0.49671(17) 0.0222(3) Uani 1 1 d . . . . .
C15 C 0.66327(16) 0.63503(7) 0.74874(18) 0.0234(3) Uani 1 1 d . . . . .
C10 C 0.58452(16) 0.66435(6) 0.58928(17) 0.0223(3) Uani 1 1 d . . . . .
C2 C 0.40324(16) 0.49630(7) 0.59906(18) 0.0247(3) Uani 1 1 d . . . . .
C3 C 0.55585(17) 0.47544(7) 0.66221(17) 0.0253(3) Uani 1 1 d . . . . .
C11 C 0.43256(16) 0.68592(7) 0.55402(18) 0.0247(3) Uani 1 1 d . . . . .
H11 H 0.377836 0.705180 0.447431 0.030 Uiso 1 1 calc R U . . .
C14 C 0.59310(17) 0.62701(7) 0.87180(18) 0.0262(3) Uani 1 1 d . . . . .
H14 H 0.646034 0.606848 0.977838 0.031 Uiso 1 1 calc R U . . .
C6 C 0.30560(17) 0.49355(7) 0.70166(19) 0.0268(3) Uani 1 1 d . . . . .
C17 C 0.95861(16) 0.63059(7) 0.55148(18) 0.0251(3) Uani 1 1 d . . . . .
H17 H 1.049840 0.609411 0.621549 0.030 Uiso 1 1 calc R U . . .
C20 C 0.68444(16) 0.69099(7) 0.33777(17) 0.0241(3) Uani 1 1 d . . . . .
H20 H 0.592366 0.710523 0.264919 0.029 Uiso 1 1 calc R U . . .
C18 C 0.94861(17) 0.65671(7) 0.39433(18) 0.0259(3) Uani 1 1 d . . . . .
H18 H 1.035606 0.654162 0.357399 0.031 Uiso 1 1 calc R U . . .
C13 C 0.44287(17) 0.64963(7) 0.83348(19) 0.0279(3) Uani 1 1 d . . . . .
H13 H 0.392702 0.645241 0.915621 0.033 Uiso 1 1 calc R U . . .
C12 C 0.36323(17) 0.67879(7) 0.67667(19) 0.0278(3) Uani 1 1 d . . . . .
H12 H 0.260502 0.693809 0.654444 0.033 Uiso 1 1 calc R U . . .
C19 C 0.81366(17) 0.68670(7) 0.28892(18) 0.0265(3) Uani 1 1 d . . . . .
H19 H 0.810821 0.704342 0.182377 0.032 Uiso 1 1 calc R U . . .
C1 C 0.65047(16) 0.47919(7) 0.56567(18) 0.0247(3) Uani 1 1 d . . . . .
C21 C 0.93446(17) 0.59311(8) 0.90053(18) 0.0288(3) Uani 1 1 d . . . . .
H21A H 0.992365 0.556552 0.865317 0.035 Uiso 1 1 calc R U . . .
H21B H 0.889985 0.572857 0.982590 0.035 Uiso 1 1 calc R U . . .
C22 C 1.04392(17) 0.65038(9) 0.98559(19) 0.0341(4) Uani 1 1 d . . . . .
H22A H 1.091195 0.669502 0.906169 0.051 Uiso 1 1 calc R U . . .
H22B H 1.123925 0.632013 1.084147 0.051 Uiso 1 1 calc R U . . .
H22C H 0.987341 0.686601 1.021396 0.051 Uiso 1 1 calc R U . . .

loop_
_atom_site_aniso_label
_atom_site_aniso_U_11
_atom_site_aniso_U_22
_atom_site_aniso_U_33
_atom_site_aniso_U_23
_atom_site_aniso_U_13
_atom_site_aniso_U_12
F4 0.0252(4) 0.0314(5) 0.0339(5) 0.0023(4) 0.0063(4) 0.0058(3)
F5 0.0369(5) 0.0367(5) 0.0255(4) 0.0074(4) 0.0079(4) 0.0067(4)
N16 0.0240(6) 0.0234(6) 0.0228(6) 0.0023(5) 0.0061(5) 0.0017(5)
N7 0.0372(7) 0.0288(7) 0.0353(7) 0.0019(6) 0.0152(6) 0.0008(6)
C8 0.0263(7) 0.0185(6) 0.0215(7) 0.0000(5) 0.0054(6) -0.0009(5)
C9 0.0244(7) 0.0163(6) 0.0234(7) -0.0022(5) 0.0045(6) -0.0020(5)
C15 0.0241(7) 0.0177(6) 0.0265(7) -0.0018(5) 0.0054(6) -0.0011(5)
C10 0.0251(7) 0.0153(6) 0.0240(7) -0.0024(5) 0.0045(6) -0.0018(5)
C2 0.0295(7) 0.0169(6) 0.0277(7) -0.0009(6) 0.0094(6) -0.0011(6)
C3 0.0319(8) 0.0189(6) 0.0232(7) 0.0003(5) 0.0066(6) 0.0000(6)
C11 0.0237(7) 0.0187(7) 0.0276(7) -0.0027(5) 0.0027(6) -0.0003(5)
C14 0.0313(8) 0.0216(7) 0.0252(7) -0.0015(6) 0.0082(6) -0.0019(6)
C6 0.0309(8) 0.0188(7) 0.0298(8) 0.0005(6) 0.0086(6) 0.0009(6)
C17 0.0244(7) 0.0226(7) 0.0252(7) 0.0006(6) 0.0038(6) 0.0018(5)
C20 0.0271(7) 0.0188(6) 0.0231(7) 0.0008(5) 0.0033(6) 0.0003(5)
C18 0.0269(7) 0.0236(7) 0.0284(7) -0.0006(6) 0.0107(6) -0.0014(6)
C13 0.0294(8) 0.0237(7) 0.0327(8) -0.0051(6) 0.0129(6) -0.0045(6)
C12 0.0252(7) 0.0223(7) 0.0359(8) -0.0048(6) 0.0098(6) -0.0024(6)
C19 0.0317(8) 0.0234(7) 0.0234(7) 0.0007(6) 0.0073(6) -0.0015(6)
C1 0.0244(7) 0.0179(6) 0.0295(8) -0.0008(6) 0.0055(6) 0.0015(6)
C21 0.0279(7) 0.0332(8) 0.0238(7) 0.0080(6) 0.0064(6) 0.0069(6)
C22 0.0269(8) 0.0466(9) 0.0244(7) 0.0029(7) 0.0022(6) 0.0013(7)

loop_
_atom_type_symbol
_atom_type_description
_atom_type_scat_dispersion_real
_atom_type_scat_dispersion_imag
_atom_type_scat_source
C C 0.0181 0.0091 'International Tables Vol C Tables 4.2.6.8 and 6.1.1.4'
H H 0.0000 0.0000 'International Tables Vol C Tables 4.2.6.8 and 6.1.1.4'
F F 0.0727 0.0534 'International Tables Vol C Tables 4.2.6.8 and 6.1.1.4'
N N 0.0311 0.0180 'International Tables Vol C Tables 4.2.6.8 and 6.1.1.4'

loop_
_geom_angle_atom_site_label_1
_geom_angle_atom_site_label_2
_geom_angle_atom_site_label_3
_geom_angle
_geom_angle_site_symmetry_1
_geom_angle_site_symmetry_3
_geom_angle_publ_flag
C8 N16 C15 108.55(11) . . ?
C8 N16 C21 124.18(12) . . ?
C15 N16 C21 126.43(12) . . ?
N16 C8 C9 109.22(12) . . ?
N16 C8 C17 129.11(13) . . ?
C17 C8 C9 121.68(13) . . ?
C8 C9 C10 106.67(12) . . ?
C20 C9 C8 119.67(13) . . ?
C20 C9 C10 133.63(13) . . ?
N16 C15 C10 108.90(13) . . ?
N16 C15 C14 129.41(13) . . ?
C14 C15 C10 121.68(13) . . ?
C15 C10 C9 106.61(12) . . ?
C11 C10 C9 133.93(13) . . ?
C11 C10 C15 119.44(13) . . ?
C3 C2 C6 120.90(13) . . ?
C1 C2 C3 117.89(13) 3_666 . ?
C1 C2 C6 121.21(13) 3_666 . ?
F5 C3 C2 119.36(13) . . ?
F5 C3 C1 119.52(13) . . ?
C1 C3 C2 121.12(13) . . ?
C10 C11 H11 120.5 . . ?
C12 C11 C10 119.00(13) . . ?
C12 C11 H11 120.5 . . ?
C15 C14 H14 121.3 . . ?
C13 C14 C15 117.43(13) . . ?
C13 C14 H14 121.3 . . ?
N7 C6 C2 178.83(15) . . ?
C8 C17 H17 121.3 . . ?
C18 C17 C8 117.35(13) . . ?
C18 C17 H17 121.3 . . ?
C9 C20 H20 120.6 . . ?
C19 C20 C9 118.72(13) . . ?
C19 C20 H20 120.6 . . ?
C17 C18 H18 119.2 . . ?
C17 C18 C19 121.68(14) . . ?
C19 C18 H18 119.2 . . ?
C14 C13 H13 119.1 . . ?
C14 C13 C12 121.71(14) . . ?
C12 C13 H13 119.1 . . ?
C11 C12 C13 120.73(14) . . ?
C11 C12 H12 119.6 . . ?
C13 C12 H12 119.6 . . ?
C20 C19 C18 120.87(13) . . ?
C20 C19 H19 119.6 . . ?
C18 C19 H19 119.6 . . ?
F4 C1 C2 119.30(13) . 3_666 ?
F4 C1 C3 119.71(12) . . ?
C3 C1 C2 120.98(13) . 3_666 ?
N16 C21 H21A 109.1 . . ?
N16 C21 H21B 109.1 . . ?
N16 C21 C22 112.52(12) . . ?
H21A C21 H21B 107.8 . . ?
C22 C21 H21A 109.1 . . ?
C22 C21 H21B 109.1 . . ?
C21 C22 H22A 109.5 . . ?
C21 C22 H22B 109.5 . . ?
C21 C22 H22C 109.5 . . ?
H22A C22 H22B 109.5 . . ?
H22A C22 H22C 109.5 . . ?
H22B C22 H22C 109.5 . . ?

loop_
_geom_bond_atom_site_label_1
_geom_bond_atom_site_label_2
_geom_bond_distance
_geom_bond_site_symmetry_2
_geom_bond_publ_flag
F4 C1 1.3388(16) . ?
F5 C3 1.3380(16) . ?
N16 C8 1.3878(18) . ?
N16 C15 1.3878(18) . ?
N16 C21 1.4624(18) . ?
N7 C6 1.148(2) . ?
C8 C9 1.4121(19) . ?
C8 C17 1.393(2) . ?
C9 C10 1.443(2) . ?
C9 C20 1.400(2) . ?
C15 C10 1.419(2) . ?
C15 C14 1.393(2) . ?
C10 C11 1.399(2) . ?
C2 C3 1.394(2) . ?
C2 C6 1.434(2) . ?
C2 C1 1.393(2) 3_666 ?
C3 C1 1.371(2) . ?
C11 H11 0.9500 . ?
C11 C12 1.383(2) . ?
C14 H14 0.9500 . ?
C14 C13 1.388(2) . ?
C17 H17 0.9500 . ?
C17 C18 1.388(2) . ?
C20 H20 0.9500 . ?
C20 C19 1.382(2) . ?
C18 H18 0.9500 . ?
C18 C19 1.399(2) . ?
C13 H13 0.9500 . ?
C13 C12 1.402(2) . ?
C12 H12 0.9500 . ?
C19 H19 0.9500 . ?
C21 H21A 0.9900 . ?
C21 H21B 0.9900 . ?
C21 C22 1.517(2) . ?
C22 H22A 0.9800 . ?
C22 H22B 0.9800 . ?
C22 H22C 0.9800 . ?

loop_
_geom_torsion_atom_site_label_1
_geom_torsion_atom_site_label_2
_geom_torsion_atom_site_label_3
_geom_torsion_atom_site_label_4
_geom_torsion
_geom_torsion_site_symmetry_1
_geom_torsion_site_symmetry_2
_geom_torsion_site_symmetry_3
_geom_torsion_site_symmetry_4
_geom_torsion_publ_flag
F5 C3 C1 F4 0.13(19) . . . . ?
F5 C3 C1 C2 179.68(12) . . . 3_666 ?
N16 C8 C9 C10 0.38(14) . . . . ?
N16 C8 C9 C20 178.77(11) . . . . ?
N16 C8 C17 C18 -177.88(13) . . . . ?
N16 C15 C10 C9 -2.01(14) . . . . ?
N16 C15 C10 C11 179.30(11) . . . . ?
N16 C15 C14 C13 -179.82(13) . . . . ?
C8 N16 C15 C10 2.28(15) . . . . ?
C8 N16 C15 C14 -178.56(14) . . . . ?
C8 N16 C21 C22 70.91(17) . . . . ?
C8 C9 C10 C15 0.99(14) . . . . ?
C8 C9 C10 C11 179.41(14) . . . . ?
C8 C9 C20 C19 -0.52(19) . . . . ?
C8 C17 C18 C19 -1.3(2) . . . . ?
C9 C8 C17 C18 2.1(2) . . . . ?
C9 C10 C11 C12 -177.55(14) . . . . ?
C9 C20 C19 C18 1.3(2) . . . . ?
C15 N16 C8 C9 -1.65(15) . . . . ?
C15 N16 C8 C17 178.38(14) . . . . ?
C15 N16 C21 C22 -97.35(16) . . . . ?
C15 C10 C11 C12 0.71(19) . . . . ?
C15 C14 C13 C12 0.7(2) . . . . ?
C10 C9 C20 C19 177.35(14) . . . . ?
C10 C15 C14 C13 -0.8(2) . . . . ?
C10 C11 C12 C13 -0.8(2) . . . . ?
C2 C3 C1 F4 -179.86(12) . . . . ?
C2 C3 C1 C2 -0.3(2) . . . 3_666 ?
C14 C15 C10 C9 178.75(12) . . . . ?
C14 C15 C10 C11 0.1(2) . . . . ?
C14 C13 C12 C11 0.1(2) . . . . ?
C6 C2 C3 F5 1.3(2) . . . . ?
C6 C2 C3 C1 -178.75(12) . . . . ?
C17 C8 C9 C10 -179.64(12) . . . . ?
C17 C8 C9 C20 -1.2(2) . . . . ?
C17 C18 C19 C20 -0.4(2) . . . . ?
C20 C9 C10 C15 -177.08(14) . . . . ?
C20 C9 C10 C11 1.3(3) . . . . ?
C1 C2 C3 F5 -179.69(12) 3_666 . . . ?
C1 C2 C3 C1 0.3(2) 3_666 . . . ?
C21 N16 C8 C9 -171.70(12) . . . . ?
C21 N16 C8 C17 8.3(2) . . . . ?
C21 N16 C15 C10 172.05(12) . . . . ?
C21 N16 C15 C14 -8.8(2) . . . . ?
